data_7009671
loop_
_publ_author_name
'Blake, Alexander J.'
'Danks, Jonathan P.'
'Li, Wan-Sheung'
'Lippolis, Vito'
'Schr\"oder, Martin'

_publ_section_title
;
 Synthesis and characterisation of pendant-arm amino derivatives of
 1,4,7-triazacyclononane and alkyl-bridged bis(1,4,7-triazacyclononane)
 macrocycles and complexation to Cu(II)
;
_journal_issue 17
_journal_name_full 'Journal of the Chemical Society, Dalton Transactions'
_journal_page_first 3034
_journal_paper_doi 10.1039/b002626n
_journal_year 2000
_chemical_formula_sum 'C13 H31 B2 Cu F8 N5'
_chemical_formula_weight 494.59
_chemical_name_systematic
; 
 ? 
;
_space_group_IT_number 19
_symmetry_cell_setting orthorhombic
_symmetry_space_group_name_Hall 'P 2ac 2ab'
_symmetry_space_group_name_H-M 'P 21 21 21'
_atom_sites_solution_hydrogens geom
_atom_sites_solution_primary direct
_atom_sites_solution_secondary difmap
_audit_creation_method SHELXL-97
_cell_angle_alpha 90.00
_cell_angle_beta 90.00
_cell_angle_gamma 90.00
_cell_formula_units_Z 4
_cell_length_a 9.767(4)
_cell_length_b 13.341(6)
_cell_length_c 15.612(5)
_cell_measurement_reflns_used 37
_cell_measurement_temperature 150(2)
_cell_measurement_theta_max 16
_cell_measurement_theta_min 14
_cell_volume 2034.3(14)
_computing_structure_refinement 'SHELXL-97 (Sheldrick, 1997)'
_computing_structure_solution 'SHELXS-97 (Sheldrick, 1990)'
_diffrn_ambient_temperature 150(2)
_diffrn_measured_fraction_theta_full 0.987
_diffrn_measured_fraction_theta_max 0.987
_diffrn_measurement_device_type 'Stoe Stadi-4'
_diffrn_measurement_method omega/theta
_diffrn_radiation_monochromator graphite
_diffrn_radiation_source 'fine-focus sealed tube'
_diffrn_radiation_type MoK\a
_diffrn_radiation_wavelength 0.71073
_diffrn_reflns_av_R_equivalents 0.0105
_diffrn_reflns_av_sigmaI/netI 0.0158
_diffrn_reflns_limit_h_max 11
_diffrn_reflns_limit_h_min -1
_diffrn_reflns_limit_k_max 15
_diffrn_reflns_limit_k_min 0
_diffrn_reflns_limit_l_max 18
_diffrn_reflns_limit_l_min 0
_diffrn_reflns_number 2428
_diffrn_reflns_theta_full 25.02
_diffrn_reflns_theta_max 25.02
_diffrn_reflns_theta_min 2.58
_exptl_absorpt_coefficient_mu 1.155
_exptl_absorpt_correction_T_max 0.685
_exptl_absorpt_correction_T_min 0.522
_exptl_absorpt_correction_type numerical
_exptl_crystal_colour green
_exptl_crystal_density_diffrn 1.615
_exptl_crystal_density_method 'not measured'
_exptl_crystal_description column
_exptl_crystal_F_000 1020
_exptl_crystal_size_max 0.72
_exptl_crystal_size_mid 0.38
_exptl_crystal_size_min 0.34
_refine_diff_density_max 0.430
_refine_diff_density_min -0.343
_refine_diff_density_rms 0.063
_refine_ls_abs_structure_details 'Flack H D (1983), Acta Cryst. A39, 876-881'
_refine_ls_abs_structure_Flack 0.00(4)
_refine_ls_extinction_coef none
_refine_ls_extinction_method none
_refine_ls_goodness_of_fit_ref 1.046
_refine_ls_hydrogen_treatment mixed
_refine_ls_matrix_type full
_refine_ls_number_parameters 325
_refine_ls_number_reflns 2189
_refine_ls_number_restraints 315
_refine_ls_restrained_S_all 1.530
_refine_ls_R_factor_all 0.0387
_refine_ls_R_factor_gt 0.0364
_refine_ls_shift/su_max 0.003
_refine_ls_shift/su_mean 0.000
_refine_ls_structure_factor_coef Fsqd
_refine_ls_weighting_details 'w=1/[\s^2^(Fo^2^)+(0.0300P)^2^+3.9165P] where P=(Fo^2^+2Fc^2^)/3'
_refine_ls_weighting_scheme calc
_refine_ls_wR_factor_gt 0.0828
_refine_ls_wR_factor_ref 0.0849
_reflns_number_gt 2095
_reflns_number_total 2189
_reflns_threshold_expression >2sigma(I)
_cod_data_source_file b002626n.txt
_cod_data_source_block nsamcu
_cod_depositor_comments
;
The following automatic conversions were performed:

'_refine_ls_weighting_scheme' value 'calc
w=1/[\s^2^(Fo^2^)+(0.0300P)^2^+3.9165P] where P=(Fo^2^+2Fc^2^)/3' was
changed to 'calc'. New tag '_refine_ls_weighting_details' was
created. The value of the new tag was set to
'w=1/[\s^2^(Fo^2^)+(0.0300P)^2^+3.9165P] where P=(Fo^2^+2Fc^2^)/3'.

Automatic conversion script
Id: cif_fix_values 3143 2015-03-26 13:38:13Z robertas 
;
_cod_original_sg_symbol_H-M P2(1)2(1)2(1)
_cod_database_code 7009671

loop_
_symmetry_equiv_pos_as_xyz
'x, y, z'
'-x+1/2, -y, z+1/2'
'-x, y+1/2, -z+1/2'
'x+1/2, -y+1/2, -z'

loop_
_atom_site_label
_atom_site_type_symbol
_atom_site_fract_x
_atom_site_fract_y
_atom_site_fract_z
_atom_site_U_iso_or_equiv
_atom_site_adp_type
_atom_site_occupancy
_atom_site_calc_flag
_atom_site_refinement_flags
_atom_site_disorder_assembly
_atom_site_disorder_group
Cu1 Cu 0.79334(8) 0.89184(6) 0.81109(5) 0.0260(2) Uani 1 d . . .
N1 N 0.5817(5) 0.9043(4) 0.8135(4) 0.0323(13) Uani 1 d . . .
N4 N 0.7641(6) 0.8168(4) 0.6970(4) 0.0324(13) Uani 1 d . . .
N7 N 0.7460(6) 0.7413(4) 0.8700(4) 0.0327(14) Uani 1 d . . .
N14 N 0.8087(7) 0.9842(5) 0.9136(4) 0.0397(15) Uani 1 d . . .
H14A H 0.7760 0.9508 0.9610 0.048 Uiso 1 calc R . .
H14B H 0.8999 0.9973 0.9231 0.048 Uiso 1 calc R . .
N44 N 1.0020(6) 0.8900(6) 0.8018(5) 0.0447(16) Uani 1 d . . .
H44A H 1.0337 0.9451 0.8312 0.054 Uiso 1 calc R . .
H44B H 1.0320 0.8345 0.8313 0.054 Uiso 1 calc R . .
C2 C 0.5261(9) 0.8650(7) 0.7315(6) 0.049(2) Uani 1 d . . .
H2A H 0.4493 0.9079 0.7123 0.058 Uiso 1 calc R . .
H2B H 0.4903 0.7964 0.7404 0.058 Uiso 1 calc R . .
C3 C 0.6341(9) 0.8631(7) 0.6642(5) 0.050(2) Uani 1 d . . .
H3A H 0.6530 0.9324 0.6449 0.060 Uiso 1 calc R . .
H3B H 0.6008 0.8243 0.6143 0.060 Uiso 1 calc R . .
C5 C 0.7457(10) 0.7077(5) 0.7144(5) 0.043(2) Uani 1 d . . .
H5A H 0.7961 0.6693 0.6702 0.052 Uiso 1 calc R . .
H5B H 0.6473 0.6912 0.7084 0.052 Uiso 1 calc R . .
C6 C 0.7931(9) 0.6741(5) 0.8007(5) 0.0397(16) Uani 1 d . . .
H6A H 0.7584 0.6055 0.8116 0.048 Uiso 1 calc R . .
H6B H 0.8943 0.6714 0.8011 0.048 Uiso 1 calc R . .
C8 C 0.5983(9) 0.7369(7) 0.8825(6) 0.048(2) Uani 1 d . . .
H8A H 0.5784 0.7012 0.9367 0.057 Uiso 1 calc R . .
H8B H 0.5566 0.6982 0.8351 0.057 Uiso 1 calc R . .
C9 C 0.5345(9) 0.8397(6) 0.8858(6) 0.047(2) Uani 1 d . . .
H9A H 0.4336 0.8331 0.8833 0.057 Uiso 1 calc R . .
H9B H 0.5584 0.8722 0.9408 0.057 Uiso 1 calc R . .
C11 C 0.5299(8) 1.0100(6) 0.8259(6) 0.047(2) Uani 1 d . . .
H11A H 0.4287 1.0081 0.8284 0.056 Uiso 1 calc R . .
H11B H 0.5558 1.0500 0.7750 0.056 Uiso 1 calc R . .
C12 C 0.5820(9) 1.0636(7) 0.9051(6) 0.046(2) Uani 1 d . . .
H12A H 0.5564 1.0238 0.9562 0.056 Uiso 1 calc R . .
H12B H 0.5350 1.1292 0.9095 0.056 Uiso 1 calc R . .
C13 C 0.7355(9) 1.0813(5) 0.9067(5) 0.042(2) Uani 1 d . . .
H13A H 0.7640 1.1162 0.8537 0.051 Uiso 1 calc R . .
H13B H 0.7594 1.1244 0.9561 0.051 Uiso 1 calc R . .
C41 C 0.8711(10) 0.8329(6) 0.6302(5) 0.045(2) Uani 1 d . . .
H41A H 0.8662 0.9034 0.6107 0.054 Uiso 1 calc R . .
H41B H 0.8497 0.7897 0.5804 0.054 Uiso 1 calc R . .
C42 C 1.0146(9) 0.8115(6) 0.6582(6) 0.050(2) Uani 1 d . . .
H42A H 1.0738 0.8068 0.6069 0.060 Uiso 1 calc R . .
H42B H 1.0166 0.7456 0.6874 0.060 Uiso 1 calc R . .
C43 C 1.0725(8) 0.8893(7) 0.7174(6) 0.052(2) Uani 1 d . . .
H43A H 1.1712 0.8759 0.7262 0.062 Uiso 1 calc R . .
H43B H 1.0635 0.9562 0.6905 0.062 Uiso 1 calc R . .
C71 C 0.8192(9) 0.7180(6) 0.9498(4) 0.044(2) Uani 1 d . . .
H71A H 0.7919 0.6515 0.9701 0.066 Uiso 1 calc R . .
H71B H 0.7964 0.7683 0.9933 0.066 Uiso 1 calc R . .
H71C H 0.9180 0.7189 0.9391 0.066 Uiso 1 calc R . .
B1 B 0.1604(7) 1.0665(5) 1.0002(4) 0.044(2) Uani 1 d D . .
F1 F 0.2740(10) 1.1260(10) 0.9890(7) 0.077(4) Uani 0.50 d PD A 1
F2 F 0.165(2) 0.9958(8) 0.9352(7) 0.131(9) Uani 0.50 d PD A 1
F3 F 0.0480(10) 1.1235(12) 0.9870(11) 0.106(6) Uani 0.50 d PD A 1
F4 F 0.1614(17) 1.0220(11) 1.0763(7) 0.083(6) Uani 0.50 d PD A 1
F1' F 0.0909(15) 1.0609(11) 0.9261(6) 0.093(5) Uani 0.50 d PD A 2
F2' F 0.2934(9) 1.0453(11) 0.9905(11) 0.115(7) Uani 0.50 d PD A 2
F3' F 0.1456(16) 1.1610(6) 1.0348(7) 0.081(4) Uani 0.50 d PD A 2
F4' F 0.1027(16) 1.0002(9) 1.0578(8) 0.086(7) Uani 0.50 d PD A 2
B2 B 0.7946(7) 1.1329(5) 0.6537(4) 0.0373(19) Uani 1 d D . .
F5 F 0.7027(10) 1.1922(7) 0.7037(6) 0.059(3) Uani 0.50 d PD B 1
F6 F 0.7200(14) 1.0875(7) 0.5935(6) 0.067(4) Uani 0.50 d PD B 1
F7 F 0.8839(10) 1.1986(8) 0.6194(7) 0.064(3) Uani 0.50 d PD B 1
F5' F 0.6575(8) 1.1223(10) 0.6519(13) 0.123(8) Uani 0.50 d PD B 2
F6' F 0.8450(14) 1.0892(8) 0.5776(6) 0.071(3) Uani 0.50 d PD B 2
F7' F 0.8320(13) 1.2296(6) 0.6520(10) 0.077(5) Uani 0.50 d PD B 2
F8 F 0.8530(6) 1.0710(4) 0.7122(3) 0.0660(16) Uani 1 d D . .

loop_
_atom_site_aniso_label
_atom_site_aniso_U_11
_atom_site_aniso_U_22
_atom_site_aniso_U_33
_atom_site_aniso_U_23
_atom_site_aniso_U_13
_atom_site_aniso_U_12
Cu1 0.0241(4) 0.0286(4) 0.0251(4) -0.0004(4) 0.0000(4) -0.0011(4)
N1 0.027(3) 0.033(3) 0.036(3) 0.006(3) -0.001(3) -0.003(3)
N4 0.039(3) 0.034(3) 0.024(3) 0.001(2) 0.002(3) -0.002(3)
N7 0.041(3) 0.032(3) 0.025(3) 0.002(2) -0.002(3) -0.002(3)
N14 0.040(3) 0.048(3) 0.031(3) -0.008(3) -0.001(3) -0.007(3)
N44 0.029(3) 0.047(3) 0.059(4) -0.008(5) 0.002(3) 0.002(3)
C2 0.034(5) 0.047(5) 0.065(6) 0.003(4) -0.015(4) -0.003(4)
C3 0.053(5) 0.057(5) 0.041(4) 0.004(4) -0.015(4) -0.005(4)
C5 0.063(6) 0.029(3) 0.038(4) -0.006(3) 0.006(4) -0.008(4)
C6 0.052(4) 0.027(3) 0.040(4) 0.000(3) 0.001(4) 0.004(4)
C8 0.045(5) 0.049(5) 0.048(5) 0.015(4) 0.007(4) -0.011(4)
C9 0.035(4) 0.051(5) 0.056(5) 0.010(4) 0.017(4) -0.005(4)
C11 0.033(4) 0.046(4) 0.060(6) 0.004(4) 0.005(4) 0.013(4)
C12 0.056(5) 0.038(4) 0.045(5) -0.003(4) 0.015(4) 0.009(4)
C13 0.058(5) 0.032(4) 0.038(4) -0.009(3) 0.008(4) -0.006(4)
C41 0.069(6) 0.037(4) 0.029(4) 0.004(3) 0.015(4) 0.005(4)
C42 0.051(5) 0.041(4) 0.057(5) 0.003(4) 0.030(4) 0.004(4)
C43 0.030(4) 0.048(5) 0.076(6) 0.007(5) 0.021(4) -0.004(4)
C71 0.060(6) 0.039(4) 0.033(4) 0.005(3) -0.006(4) 0.005(4)
B1 0.045(5) 0.042(5) 0.046(5) 0.006(4) 0.003(4) -0.005(4)
F1 0.049(7) 0.122(12) 0.059(7) 0.011(8) -0.015(6) -0.033(8)
F2 0.26(3) 0.073(8) 0.061(8) -0.018(7) -0.057(13) 0.009(14)
F3 0.052(8) 0.154(17) 0.113(12) 0.070(13) 0.008(8) 0.016(10)
F4 0.131(17) 0.074(10) 0.043(7) 0.010(6) 0.006(9) 0.022(10)
F1' 0.105(12) 0.108(12) 0.067(9) 0.019(9) -0.039(9) -0.070(10)
F2' 0.050(8) 0.104(11) 0.190(19) 0.007(13) 0.040(11) 0.007(9)
F3' 0.129(13) 0.046(6) 0.069(8) 0.002(6) 0.000(9) -0.012(8)
F4' 0.130(16) 0.052(8) 0.077(11) 0.032(8) 0.054(11) 0.022(9)
B2 0.034(4) 0.044(5) 0.034(4) 0.012(3) -0.007(4) -0.003(4)
F5 0.043(5) 0.060(6) 0.073(7) 0.009(5) 0.012(6) 0.023(6)
F6 0.107(11) 0.048(7) 0.046(6) 0.015(5) -0.037(7) -0.038(8)
F7 0.053(7) 0.064(8) 0.074(9) 0.006(7) 0.001(7) -0.016(7)
F5' 0.034(6) 0.096(13) 0.24(2) 0.081(15) 0.005(10) 0.002(8)
F6' 0.114(11) 0.065(8) 0.033(5) 0.002(5) 0.003(6) 0.010(8)
F7' 0.080(10) 0.032(6) 0.118(12) -0.020(6) -0.029(8) 0.004(6)
F8 0.081(4) 0.071(3) 0.046(3) 0.008(2) -0.005(3) 0.034(3)

loop_
_atom_type_symbol
_atom_type_description
_atom_type_scat_dispersion_real
_atom_type_scat_dispersion_imag
_atom_type_scat_source
C C 0.0033 0.0016 'International Tables Vol C Tables 4.2.6.8 and 6.1.1.4'
H H 0.0000 0.0000 'International Tables Vol C Tables 4.2.6.8 and 6.1.1.4'
B B 0.0013 0.0007 'International Tables Vol C Tables 4.2.6.8 and 6.1.1.4'
N N 0.0061 0.0033 'International Tables Vol C Tables 4.2.6.8 and 6.1.1.4'
F F 0.0171 0.0103 'International Tables Vol C Tables 4.2.6.8 and 6.1.1.4'
Cu Cu 0.3201 1.2651 'International Tables Vol C Tables 4.2.6.8 and 6.1.1.4'

loop_
_geom_angle_atom_site_label_1
_geom_angle_atom_site_label_2
_geom_angle_atom_site_label_3
_geom_angle
_geom_angle_site_symmetry_1
_geom_angle_site_symmetry_3
_geom_angle_publ_flag
N14 Cu1 N44 89.4(3) . . y
N14 Cu1 N4 171.0(2) . . y
N44 Cu1 N4 94.1(3) . . y
N14 Cu1 N1 90.6(3) . . y
N44 Cu1 N1 175.1(3) . . y
N4 Cu1 N1 85.2(3) . . y
N14 Cu1 N7 103.6(2) . . y
N44 Cu1 N7 102.9(3) . . y
N4 Cu1 N7 83.8(2) . . y
N1 Cu1 N7 81.9(2) . . y
C2 N1 C9 109.5(6) . . ?
C2 N1 C11 108.5(6) . . ?
C9 N1 C11 109.8(6) . . ?
C2 N1 Cu1 108.7(5) . . ?
C9 N1 Cu1 106.0(5) . . ?
C11 N1 Cu1 114.3(4) . . ?
C5 N4 C41 110.6(6) . . ?
C5 N4 C3 111.2(6) . . ?
C41 N4 C3 107.2(6) . . ?
C5 N4 Cu1 109.5(4) . . ?
C41 N4 Cu1 115.9(5) . . ?
C3 N4 Cu1 102.2(4) . . ?
C8 N7 C71 111.1(7) . . ?
C8 N7 C6 112.4(7) . . ?
C71 N7 C6 110.0(6) . . ?
C8 N7 Cu1 107.0(5) . . ?
C71 N7 Cu1 115.7(4) . . ?
C6 N7 Cu1 100.2(4) . . ?
C13 N14 Cu1 116.0(5) . . ?
C43 N44 Cu1 121.6(5) . . ?
N1 C2 C3 110.8(7) . . ?
C2 C3 N4 111.5(6) . . ?
N4 C5 C6 114.8(6) . . ?
N7 C6 C5 112.5(6) . . ?
N7 C8 C9 112.2(7) . . ?
N1 C9 C8 111.9(7) . . ?
N1 C11 C12 115.6(7) . . ?
C11 C12 C13 114.7(7) . . ?
N14 C13 C12 110.0(7) . . ?
N4 C41 C42 115.1(6) . . ?
C41 C42 C43 113.7(7) . . ?
N44 C43 C42 112.1(7) . . ?
F4 B1 F2' 90.0(11) . . ?
F4 B1 F1' 138.5(9) . . ?
F2' B1 F1' 112.4(8) . . ?
F4 B1 F3 113.2(8) . . ?
F2' B1 F3 152.9(9) . . ?
F1' B1 F3 59.3(8) . . ?
F4 B1 F1 111.4(8) . . ?
F2' B1 F1 47.5(7) . . ?
F1' B1 F1 109.3(8) . . ?
F3 B1 F1 108.2(7) . . ?
F4 B1 F3' 93.4(9) . . ?
F2' B1 F3' 109.8(8) . . ?
F1' B1 F3' 109.6(8) . . ?
F3 B1 F3' 57.4(8) . . ?
F1 B1 F3' 66.9(8) . . ?
F4 B1 F4' 30.1(10) . . ?
F2' B1 F4' 109.5(8) . . ?
F1' B1 F4' 108.6(8) . . ?
F3 B1 F4' 97.4(10) . . ?
F1 B1 F4' 141.4(9) . . ?
F3' B1 F4' 106.8(7) . . ?
F4 B1 F2 110.5(8) . . ?
F2' B1 F2 74.8(9) . . ?
F1' B1 F2 49.4(8) . . ?
F3 B1 F2 107.5(8) . . ?
F1 B1 F2 105.7(7) . . ?
F3' B1 F2 155.8(8) . . ?
F4' B1 F2 93.1(10) . . ?
F6 B2 F7' 124.9(9) . . ?
F6 B2 F7 111.7(7) . . ?
F7' B2 F7 35.9(6) . . ?
F6 B2 F5' 52.8(8) . . ?
F7' B2 F5' 111.8(8) . . ?
F7 B2 F5' 134.7(9) . . ?
F6 B2 F8 115.3(6) . . ?
F7' B2 F8 118.9(8) . . ?
F7 B2 F8 113.0(7) . . ?
F5' B2 F8 111.6(9) . . ?
F6 B2 F6' 53.9(7) . . ?
F7' B2 F6' 106.6(7) . . ?
F7 B2 F6' 73.1(7) . . ?
F5' B2 F6' 106.7(8) . . ?
F8 B2 F6' 99.7(7) . . ?
F6 B2 F5 107.0(7) . . ?
F7' B2 F5 69.5(7) . . ?
F7 B2 F5 105.2(6) . . ?
F5' B2 F5 56.2(8) . . ?
F8 B2 F5 103.5(5) . . ?
F6' B2 F5 155.2(8) . . ?

loop_
_geom_bond_atom_site_label_1
_geom_bond_atom_site_label_2
_geom_bond_distance
_geom_bond_site_symmetry_2
_geom_bond_publ_flag
Cu1 N14 2.026(6) . y
Cu1 N44 2.044(6) . y
Cu1 N4 2.064(6) . y
Cu1 N1 2.074(5) . y
Cu1 N7 2.257(6) . y
N1 C2 1.487(11) . ?
N1 C9 1.492(10) . ?
N1 C11 1.511(10) . ?
N4 C5 1.490(8) . ?
N4 C41 1.492(9) . ?
N4 C3 1.502(10) . ?
N7 C8 1.457(11) . ?
N7 C71 1.468(9) . ?
N7 C6 1.479(9) . ?
N14 C13 1.483(9) . ?
N44 C43 1.487(10) . ?
C2 C3 1.489(12) . ?
C5 C6 1.493(10) . ?
C8 C9 1.508(12) . ?
C11 C12 1.515(12) . ?
C12 C13 1.518(13) . ?
C41 C42 1.495(13) . ?
C42 C43 1.501(13) . ?
B1 F4 1.328(8) . ?
B1 F2' 1.338(8) . ?
B1 F1' 1.343(8) . ?
B1 F3 1.351(8) . ?
B1 F1 1.376(8) . ?
B1 F3' 1.379(8) . ?
B1 F4' 1.381(9) . ?
B1 F2 1.386(8) . ?
B2 F6 1.334(8) . ?
B2 F7' 1.341(8) . ?
B2 F7 1.347(8) . ?
B2 F5' 1.347(9) . ?
B2 F8 1.357(7) . ?
B2 F6' 1.411(8) . ?
B2 F5 1.429(8) . ?

loop_
_geom_torsion_atom_site_label_1
_geom_torsion_atom_site_label_2
_geom_torsion_atom_site_label_3
_geom_torsion_atom_site_label_4
_geom_torsion
_geom_torsion_site_symmetry_1
_geom_torsion_site_symmetry_2
_geom_torsion_site_symmetry_3
_geom_torsion_site_symmetry_4
_geom_torsion_publ_flag
N14 Cu1 N1 C2 165.9(5) . . . . ?
N44 Cu1 N1 C2 76(3) . . . . ?
N4 Cu1 N1 C2 -6.1(5) . . . . ?
N7 Cu1 N1 C2 -90.5(5) . . . . ?
N14 Cu1 N1 C9 -76.4(5) . . . . ?
N44 Cu1 N1 C9 -166(3) . . . . ?
N4 Cu1 N1 C9 111.6(5) . . . . ?
N7 Cu1 N1 C9 27.2(5) . . . . ?
N14 Cu1 N1 C11 44.6(6) . . . . ?
N44 Cu1 N1 C11 -45(3) . . . . ?
N4 Cu1 N1 C11 -127.4(6) . . . . ?
N7 Cu1 N1 C11 148.3(6) . . . . ?
N14 Cu1 N4 C5 -151.5(16) . . . . ?
N44 Cu1 N4 C5 96.0(5) . . . . ?
N1 Cu1 N4 C5 -88.9(5) . . . . ?
N7 Cu1 N4 C5 -6.5(5) . . . . ?
N14 Cu1 N4 C41 82.5(18) . . . . ?
N44 Cu1 N4 C41 -29.9(5) . . . . ?
N1 Cu1 N4 C41 145.2(5) . . . . ?
N7 Cu1 N4 C41 -132.5(5) . . . . ?
N14 Cu1 N4 C3 -33.6(19) . . . . ?
N44 Cu1 N4 C3 -146.1(5) . . . . ?
N1 Cu1 N4 C3 29.0(5) . . . . ?
N7 Cu1 N4 C3 111.4(5) . . . . ?
N14 Cu1 N7 C8 85.3(6) . . . . ?
N44 Cu1 N7 C8 177.8(5) . . . . ?
N4 Cu1 N7 C8 -89.5(5) . . . . ?
N1 Cu1 N7 C8 -3.4(5) . . . . ?
N14 Cu1 N7 C71 -39.2(6) . . . . ?
N44 Cu1 N7 C71 53.4(5) . . . . ?
N4 Cu1 N7 C71 146.1(5) . . . . ?
N1 Cu1 N7 C71 -127.8(5) . . . . ?
N14 Cu1 N7 C6 -157.3(5) . . . . ?
N44 Cu1 N7 C6 -64.8(5) . . . . ?
N4 Cu1 N7 C6 28.0(5) . . . . ?
N1 Cu1 N7 C6 114.0(5) . . . . ?
N44 Cu1 N14 C13 123.1(6) . . . . ?
N4 Cu1 N14 C13 10(2) . . . . ?
N1 Cu1 N14 C13 -52.0(5) . . . . ?
N7 Cu1 N14 C13 -133.8(5) . . . . ?
N14 Cu1 N44 C43 -142.5(7) . . . . ?
N4 Cu1 N44 C43 29.1(7) . . . . ?
N1 Cu1 N44 C43 -53(3) . . . . ?
N7 Cu1 N44 C43 113.7(7) . . . . ?
C9 N1 C2 C3 -135.0(7) . . . . ?
C11 N1 C2 C3 105.1(8) . . . . ?
Cu1 N1 C2 C3 -19.7(8) . . . . ?
N1 C2 C3 N4 47.6(10) . . . . ?
C5 N4 C3 C2 67.7(9) . . . . ?
C41 N4 C3 C2 -171.3(7) . . . . ?
Cu1 N4 C3 C2 -49.0(7) . . . . ?
C41 N4 C5 C6 111.3(8) . . . . ?
C3 N4 C5 C6 -129.8(8) . . . . ?
Cu1 N4 C5 C6 -17.6(9) . . . . ?
C8 N7 C6 C5 68.0(9) . . . . ?
C71 N7 C6 C5 -167.6(7) . . . . ?
Cu1 N7 C6 C5 -45.3(7) . . . . ?
N4 C5 C6 N7 46.1(10) . . . . ?
C71 N7 C8 C9 105.4(8) . . . . ?
C6 N7 C8 C9 -130.9(7) . . . . ?
Cu1 N7 C8 C9 -21.8(9) . . . . ?
C2 N1 C9 C8 68.3(9) . . . . ?
C11 N1 C9 C8 -172.6(7) . . . . ?
Cu1 N1 C9 C8 -48.7(8) . . . . ?
N7 C8 C9 N1 48.3(10) . . . . ?
C2 N1 C11 C12 -177.4(7) . . . . ?
C9 N1 C11 C12 62.9(9) . . . . ?
Cu1 N1 C11 C12 -56.1(8) . . . . ?
N1 C11 C12 C13 63.6(10) . . . . ?
Cu1 N14 C13 C12 67.0(8) . . . . ?
C11 C12 C13 N14 -67.0(9) . . . . ?
C5 N4 C41 C42 -71.0(9) . . . . ?
C3 N4 C41 C42 167.6(7) . . . . ?
Cu1 N4 C41 C42 54.3(8) . . . . ?
N4 C41 C42 C43 -73.4(9) . . . . ?
Cu1 N44 C43 C42 -48.6(10) . . . . ?
C41 C42 C43 N44 67.3(9) . . . . ?
